data_4132044
loop_
_publ_author_name
'Peacock, D. Matthew'
'Jiang, Quan'
'Hanley, Patrick S.'
'Cundari, Thomas R.'
'Hartwig, John F.'

_publ_section_title
;
 Reductive Elimination from Phosphine-Ligated Alkylpalladium(II) Amido
 Complexes To Form sp<sup>3</sup> Carbon-Nitrogen Bonds.
;
_journal_issue 14
_journal_name_full 'Journal of the American Chemical Society'
_journal_page_first 4893
_journal_page_last 4904
_journal_paper_doi 10.1021/jacs.8b00928
_journal_volume 140
_journal_year 2018
_chemical_formula_sum 'C42 H57 F N O2 P Pd'
_chemical_formula_weight 764.25
_chemical_name_common 8b
_chemical_name_systematic '[(1-Ad)2(2-(OCH3)C6H4)P]Pd(syn-3-CH3norborn-2-yl)NH(4-F-2-(OCH3)C6H3)'
_space_group.centring_type primitive

_space_group_crystal_system triclinic
_space_group_IT_number 2
_space_group_name_Hall '-P 1'
_space_group_name_H-M_alt 'P -1'
_atom_sites_solution_hydrogens geom
_atom_sites_solution_primary iterative
_atom_sites_solution_secondary difmap
_audit_creation_method SHELXL-2016/6
_cell_angle_alpha 107.368(3)
_cell_angle_beta 101.454(3)
_cell_angle_gamma 94.717(4)
_cell_formula_units_Z 2
_cell_length_a 10.5660(7)
_cell_length_b 12.3759(9)
_cell_length_c 14.7842(10)
_cell_measurement_reflns_used 9559
_cell_measurement_temperature 100(2)
_cell_measurement_theta_max 25.37
_cell_measurement_theta_min 2.63
_cell_volume 1787.5(2)
_computing_cell_refinement 'Bruker SAINT'
_computing_data_collection 'Bruker APEX2'
_computing_data_reduction 'Bruker SAINT'
_computing_molecular_graphics ORTEP-32
_computing_publication_material WinGX
_computing_structure_refinement SHELXL-2016
_computing_structure_solution SHELXT-2014
_diffrn_ambient_temperature 100(2)
_diffrn_detector_area_resol_mean 8.366
_diffrn_measured_fraction_theta_full 1.000
_diffrn_measured_fraction_theta_max 0.997
_diffrn_measurement_device_type 'Bruker APEX-II CCD'
_diffrn_measurement_method '\f and \w scans'
_diffrn_radiation_type MoK\a
_diffrn_radiation_wavelength 0.71073
_diffrn_reflns_av_R_equivalents 0.0262
_diffrn_reflns_av_unetI/netI 0.0152
_diffrn_reflns_Laue_measured_fraction_full 1.000
_diffrn_reflns_Laue_measured_fraction_max 0.997
_diffrn_reflns_limit_h_max 12
_diffrn_reflns_limit_h_min -12
_diffrn_reflns_limit_k_max 14
_diffrn_reflns_limit_k_min -14
_diffrn_reflns_limit_l_max 17
_diffrn_reflns_limit_l_min -17
_diffrn_reflns_number 63247
_diffrn_reflns_point_group_measured_fraction_full 1.000
_diffrn_reflns_point_group_measured_fraction_max 0.997
_diffrn_reflns_theta_full 25.000
_diffrn_reflns_theta_max 25.393
_diffrn_reflns_theta_min 1.485
_diffrn_source 'microfocus sealed tube'
_exptl_absorpt_coefficient_mu 0.607
_exptl_absorpt_correction_T_max 0.745
_exptl_absorpt_correction_T_min 0.708
_exptl_absorpt_correction_type multi-scan
_exptl_absorpt_process_details SADABS
_exptl_crystal_colour yellow
_exptl_crystal_density_diffrn 1.420
_exptl_crystal_description prism
_exptl_crystal_F_000 804
_exptl_crystal_size_max 0.060
_exptl_crystal_size_mid 0.050
_exptl_crystal_size_min 0.040
_refine_diff_density_max 0.942
_refine_diff_density_min -0.557
_refine_diff_density_rms 0.068
_refine_ls_extinction_method none
_refine_ls_goodness_of_fit_ref 1.116
_refine_ls_hydrogen_treatment constr
_refine_ls_matrix_type full
_refine_ls_number_parameters 436
_refine_ls_number_reflns 6562
_refine_ls_number_restraints 0
_refine_ls_restrained_S_all 1.116
_refine_ls_R_factor_all 0.0336
_refine_ls_R_factor_gt 0.0291
_refine_ls_shift/su_max 0.002
_refine_ls_shift/su_mean 0.000
_refine_ls_structure_factor_coef Fsqd
_refine_ls_weighting_details 'w=1/[\s^2^(Fo^2^)+(0.0180P)^2^+3.0704P] where P=(Fo^2^+2Fc^2^)/3'
_refine_ls_weighting_scheme calc
_refine_ls_wR_factor_gt 0.0648
_refine_ls_wR_factor_ref 0.0687
_reflns_Friedel_coverage 0.000
_reflns_number_gt 6013
_reflns_number_total 6562
_reflns_threshold_expression 'I > 2\s(I)'
_cod_data_source_file ja8b00928_si_003.cif
_cod_data_source_block 8b
_cod_database_code 4132044
_shelx_shelxl_version_number 2016/6
_shelx_space_group_comment
; 
The symmetry employed for this shelxl refinement is uniquely defined 
by the following loop, which should always be used as a source of 
symmetry information in preference to the above space-group names. 
They are only intended as comments. 
;
_shelx_estimated_absorpt_t_min 0.964
_shelx_estimated_absorpt_t_max 0.976

loop_
_space_group_symop_operation_xyz
'x, y, z'
'-x, -y, -z'

loop_
_atom_site_label
_atom_site_type_symbol
_atom_site_fract_x
_atom_site_fract_y
_atom_site_fract_z
_atom_site_U_iso_or_equiv
_atom_site_adp_type
_atom_site_occupancy
_atom_site_site_symmetry_order
_atom_site_calc_flag
_atom_site_refinement_flags_posn
_atom_site_refinement_flags_adp
C1 C 0.4104(2) 0.5771(2) 0.72910(17) 0.0192(5) Uani 1 1 d . .
H1 H 0.416646 0.518087 0.667612 0.023 Uiso 1 1 calc R U
C2 C 0.5490(2) 0.6501(2) 0.77368(18) 0.0243(5) Uani 1 1 d . .
H2 H 0.611610 0.609183 0.738447 0.029 Uiso 1 1 calc R U
C3 C 0.5291(2) 0.7576(2) 0.74296(19) 0.0259(5) Uani 1 1 d . .
H3 H 0.600842 0.823864 0.777018 0.031 Uiso 1 1 calc R U
C4 C 0.4970(3) 0.7246(2) 0.6321(2) 0.0307(6) Uani 1 1 d . .
H4A H 0.553877 0.670538 0.604031 0.037 Uiso 1 1 calc R U
H4B H 0.507525 0.793086 0.611233 0.037 Uiso 1 1 calc R U
C5 C 0.3521(3) 0.6669(3) 0.6006(2) 0.0320(6) Uani 1 1 d . .
H5A H 0.294524 0.713661 0.572391 0.038 Uiso 1 1 calc R U
H5B H 0.340896 0.589340 0.552558 0.038 Uiso 1 1 calc R U
C6 C 0.3245(2) 0.6616(2) 0.69729(18) 0.0250(5) Uani 1 1 d . .
H6 H 0.229995 0.645849 0.696799 0.030 Uiso 1 1 calc R U
C7 C 0.6049(2) 0.6783(2) 0.8831(2) 0.0309(6) Uani 1 1 d . .
H7A H 0.697712 0.710111 0.899285 0.046 Uiso 1 1 calc R U
H7B H 0.595196 0.608426 0.900872 0.046 Uiso 1 1 calc R U
H7C H 0.557707 0.734622 0.919241 0.046 Uiso 1 1 calc R U
C8 C 0.3958(2) 0.7797(2) 0.7651(2) 0.0281(6) Uani 1 1 d . .
H8A H 0.395172 0.792004 0.834336 0.034 Uiso 1 1 calc R U
H8B H 0.362812 0.843427 0.744621 0.034 Uiso 1 1 calc R U
C9 C 0.2146(2) 0.26252(19) 0.58926(16) 0.0174(5) Uani 1 1 d . .
C10 C 0.1683(2) 0.1330(2) 0.53635(17) 0.0213(5) Uani 1 1 d . .
H10A H 0.244515 0.093946 0.525091 0.026 Uiso 1 1 calc R U
H10B H 0.125125 0.099716 0.577630 0.026 Uiso 1 1 calc R U
C11 C 0.0718(2) 0.1139(2) 0.43798(17) 0.0233(5) Uani 1 1 d . .
H11 H 0.043623 0.029813 0.404314 0.028 Uiso 1 1 calc R U
C12 C 0.1356(2) 0.1650(2) 0.37289(17) 0.0243(5) Uani 1 1 d . .
H12A H 0.212625 0.128076 0.359818 0.029 Uiso 1 1 calc R U
H12B H 0.072878 0.151511 0.309803 0.029 Uiso 1 1 calc R U
C13 C 0.1775(2) 0.2935(2) 0.42443(17) 0.0243(5) Uani 1 1 d . .
H13 H 0.219703 0.327661 0.382360 0.029 Uiso 1 1 calc R U
C14 C 0.0592(2) 0.3514(2) 0.44450(19) 0.0297(6) Uani 1 1 d . .
H14A H -0.004224 0.340417 0.382235 0.036 Uiso 1 1 calc R U
H14B H 0.087048 0.434652 0.477718 0.036 Uiso 1 1 calc R U
C15 C -0.0051(2) 0.2991(2) 0.50889(18) 0.0280(6) Uani 1 1 d . .
H15 H -0.083370 0.336177 0.521142 0.034 Uiso 1 1 calc R U
C16 C 0.0924(2) 0.3199(2) 0.60647(17) 0.0234(5) Uani 1 1 d . .
H16A H 0.050324 0.287793 0.648925 0.028 Uiso 1 1 calc R U
H16B H 0.119107 0.403243 0.639819 0.028 Uiso 1 1 calc R U
C17 C 0.2760(2) 0.3122(2) 0.52137(17) 0.0214(5) Uani 1 1 d . .
H17A H 0.306280 0.395246 0.554018 0.026 Uiso 1 1 calc R U
H17B H 0.352835 0.274988 0.508287 0.026 Uiso 1 1 calc R U
C18 C -0.0479(2) 0.1707(2) 0.45687(18) 0.0274(6) Uani 1 1 d . .
H18A H -0.111449 0.157907 0.394286 0.033 Uiso 1 1 calc R U
H18B H -0.090946 0.136520 0.497707 0.033 Uiso 1 1 calc R U
C19 C 0.4945(2) 0.2576(2) 0.70869(16) 0.0192(5) Uani 1 1 d . .
C20 C 0.5611(2) 0.2646(2) 0.81400(17) 0.0254(5) Uani 1 1 d . .
H20A H 0.561564 0.341942 0.859294 0.030 Uiso 1 1 calc R U
H20B H 0.511321 0.208163 0.834192 0.030 Uiso 1 1 calc R U
C21 C 0.7028(3) 0.2397(3) 0.81918(18) 0.0311(6) Uani 1 1 d . .
H21 H 0.744526 0.244239 0.887404 0.037 Uiso 1 1 calc R U
C22 C 0.6996(3) 0.1186(3) 0.7506(2) 0.0363(7) Uani 1 1 d . .
H22A H 0.647958 0.062235 0.769698 0.044 Uiso 1 1 calc R U
H22B H 0.789529 0.099884 0.755104 0.044 Uiso 1 1 calc R U
C23 C 0.6380(3) 0.1122(2) 0.64580(19) 0.0320(6) Uani 1 1 d . .
H23 H 0.637691 0.033663 0.600764 0.038 Uiso 1 1 calc R U
C24 C 0.7168(3) 0.1996(3) 0.61707(19) 0.0331(6) Uani 1 1 d . .
H24A H 0.677604 0.194895 0.549123 0.040 Uiso 1 1 calc R U
H24B H 0.807362 0.182811 0.620647 0.040 Uiso 1 1 calc R U
C25 C 0.7183(2) 0.3198(2) 0.68566(19) 0.0282(6) Uani 1 1 d . .
H25 H 0.769365 0.377034 0.665994 0.034 Uiso 1 1 calc R U
C26 C 0.5776(2) 0.3464(2) 0.68107(18) 0.0246(5) Uani 1 1 d . .
H26A H 0.537121 0.345264 0.614329 0.030 Uiso 1 1 calc R U
H26B H 0.579630 0.424027 0.726455 0.030 Uiso 1 1 calc R U
C27 C 0.4959(2) 0.1371(2) 0.63826(18) 0.0269(6) Uani 1 1 d . .
H27A H 0.443820 0.078764 0.654968 0.032 Uiso 1 1 calc R U
H27B H 0.456006 0.132904 0.570558 0.032 Uiso 1 1 calc R U
C28 C 0.7823(2) 0.3266(3) 0.78930(19) 0.0320(6) Uani 1 1 d . .
H28A H 0.785797 0.404789 0.834284 0.038 Uiso 1 1 calc R U
H28B H 0.872796 0.309713 0.792903 0.038 Uiso 1 1 calc R U
C29 C 0.2489(2) 0.2198(2) 0.77531(16) 0.0178(5) Uani 1 1 d . .
C30 C 0.2354(2) 0.1008(2) 0.74886(17) 0.0227(5) Uani 1 1 d . .
H30 H 0.277329 0.060444 0.700637 0.027 Uiso 1 1 calc R U
C31 C 0.1629(3) 0.0394(2) 0.79067(17) 0.0254(5) Uani 1 1 d . .
H31 H 0.158083 -0.041478 0.773235 0.031 Uiso 1 1 calc R U
C32 C 0.0974(3) 0.0974(2) 0.85824(18) 0.0261(5) Uani 1 1 d . .
H32 H 0.042561 0.055853 0.884038 0.031 Uiso 1 1 calc R U
C33 C 0.1117(2) 0.2149(2) 0.88800(17) 0.0222(5) Uani 1 1 d . .
H33 H 0.067942 0.254318 0.935294 0.027 Uiso 1 1 calc R U
C34 C 0.1893(2) 0.2760(2) 0.84951(16) 0.0186(5) Uani 1 1 d . .
C35 C 0.1583(3) 0.4518(2) 0.96198(17) 0.0249(5) Uani 1 1 d . .
H35A H 0.062620 0.437139 0.942449 0.037 Uiso 1 1 calc R U
H35B H 0.188259 0.534376 0.982107 0.037 Uiso 1 1 calc R U
H35C H 0.188261 0.423444 1.016535 0.037 Uiso 1 1 calc R U
C36 C 0.1988(2) 0.6924(2) 0.89497(17) 0.0204(5) Uani 1 1 d . .
C37 C 0.0748(2) 0.6364(2) 0.83791(17) 0.0215(5) Uani 1 1 d . .
H37 H 0.065045 0.557488 0.801273 0.026 Uiso 1 1 calc R U
C38 C -0.0343(2) 0.6920(2) 0.83302(18) 0.0241(5) Uani 1 1 d . .
H38 H -0.116869 0.652240 0.793238 0.029 Uiso 1 1 calc R U
C39 C -0.0197(2) 0.8056(2) 0.88705(18) 0.0229(5) Uani 1 1 d . .
C40 C 0.0994(2) 0.8661(2) 0.94488(17) 0.0223(5) Uani 1 1 d . .
H40 H 0.106550 0.944388 0.982404 0.027 Uiso 1 1 calc R U
C41 C 0.2074(2) 0.8110(2) 0.94722(17) 0.0216(5) Uani 1 1 d . .
C42 C 0.3503(3) 0.9847(2) 1.0435(2) 0.0350(6) Uani 1 1 d . .
H42A H 0.325883 1.020148 0.992732 0.052 Uiso 1 1 calc R U
H42B H 0.442247 1.012285 1.077135 0.052 Uiso 1 1 calc R U
H42C H 0.295475 1.005132 1.090479 0.052 Uiso 1 1 calc R U
N1 N 0.30642(18) 0.64011(17) 0.90449(14) 0.0211(4) Uani 1 1 d . .
H1A H 0.371139 0.672902 0.955939 0.025 Uiso 1 1 calc R U
O1 O 0.21075(16) 0.39377(14) 0.88084(11) 0.0214(4) Uani 1 1 d . .
O2 O 0.33165(17) 0.86332(14) 1.00008(13) 0.0284(4) Uani 1 1 d . .
F1 F -0.12513(14) 0.86305(13) 0.88315(12) 0.0326(3) Uani 1 1 d . .
P1 P 0.33024(5) 0.30511(5) 0.71343(4) 0.01594(12) Uani 1 1 d . .
Pd1 Pd 0.32770(2) 0.48976(2) 0.80674(2) 0.01710(6) Uani 1 1 d . .

loop_
_atom_site_aniso_label
_atom_site_aniso_U_11
_atom_site_aniso_U_22
_atom_site_aniso_U_33
_atom_site_aniso_U_23
_atom_site_aniso_U_13
_atom_site_aniso_U_12
C1 0.0172(11) 0.0205(12) 0.0197(11) 0.0056(9) 0.0052(9) 0.0027(9)
C2 0.0163(11) 0.0261(13) 0.0303(13) 0.0098(11) 0.0050(10) 0.0007(10)
C3 0.0194(12) 0.0233(13) 0.0349(14) 0.0114(11) 0.0045(10) -0.0012(10)
C4 0.0273(14) 0.0374(16) 0.0345(15) 0.0203(12) 0.0100(11) 0.0041(11)
C5 0.0258(13) 0.0426(16) 0.0324(15) 0.0216(13) 0.0033(11) 0.0037(12)
C6 0.0179(12) 0.0318(14) 0.0300(13) 0.0164(11) 0.0056(10) 0.0044(10)
C7 0.0196(12) 0.0354(15) 0.0361(15) 0.0148(12) -0.0002(11) -0.0015(11)
C8 0.0265(13) 0.0258(14) 0.0387(15) 0.0168(12) 0.0112(11) 0.0073(11)
C9 0.0148(11) 0.0196(12) 0.0156(11) 0.0019(9) 0.0035(9) 0.0036(9)
C10 0.0239(12) 0.0208(12) 0.0183(12) 0.0033(10) 0.0070(10) 0.0040(10)
C11 0.0235(12) 0.0224(13) 0.0188(12) 0.0003(10) 0.0035(10) 0.0019(10)
C12 0.0200(12) 0.0348(14) 0.0160(11) 0.0051(10) 0.0028(9) 0.0071(10)
C13 0.0228(12) 0.0313(14) 0.0189(12) 0.0097(10) 0.0025(10) 0.0037(10)
C14 0.0256(13) 0.0317(15) 0.0279(14) 0.0088(11) -0.0038(11) 0.0104(11)
C15 0.0189(12) 0.0333(15) 0.0253(13) 0.0004(11) 0.0023(10) 0.0098(10)
C16 0.0175(11) 0.0272(13) 0.0197(12) -0.0010(10) 0.0030(9) 0.0067(10)
C17 0.0168(11) 0.0266(13) 0.0203(12) 0.0093(10) 0.0010(9) 0.0025(9)
C18 0.0196(12) 0.0357(15) 0.0192(12) -0.0015(11) 0.0039(10) 0.0023(11)
C19 0.0183(11) 0.0246(13) 0.0142(11) 0.0041(9) 0.0044(9) 0.0072(9)
C20 0.0233(13) 0.0358(15) 0.0179(12) 0.0074(11) 0.0059(10) 0.0116(11)
C21 0.0274(14) 0.0487(17) 0.0179(12) 0.0101(12) 0.0022(10) 0.0194(12)
C22 0.0333(15) 0.0445(17) 0.0387(16) 0.0179(14) 0.0111(12) 0.0238(13)
C23 0.0295(14) 0.0351(15) 0.0281(14) 0.0009(12) 0.0083(11) 0.0180(12)
C24 0.0233(13) 0.0564(19) 0.0197(13) 0.0078(12) 0.0075(10) 0.0171(12)
C25 0.0183(12) 0.0420(16) 0.0270(13) 0.0120(12) 0.0082(10) 0.0088(11)
C26 0.0180(12) 0.0346(14) 0.0241(13) 0.0109(11) 0.0070(10) 0.0090(10)
C27 0.0270(13) 0.0288(14) 0.0219(12) 0.0010(10) 0.0068(10) 0.0120(11)
C28 0.0202(13) 0.0483(17) 0.0231(13) 0.0041(12) 0.0026(10) 0.0142(12)
C29 0.0187(11) 0.0205(12) 0.0129(10) 0.0037(9) 0.0029(9) 0.0044(9)
C30 0.0282(13) 0.0213(12) 0.0184(12) 0.0042(10) 0.0069(10) 0.0071(10)
C31 0.0359(14) 0.0193(12) 0.0204(12) 0.0060(10) 0.0051(10) 0.0048(10)
C32 0.0297(13) 0.0286(14) 0.0238(13) 0.0126(11) 0.0092(11) 0.0030(11)
C33 0.0259(12) 0.0251(13) 0.0188(12) 0.0081(10) 0.0087(10) 0.0088(10)
C34 0.0206(11) 0.0190(12) 0.0150(11) 0.0041(9) 0.0022(9) 0.0067(9)
C35 0.0348(14) 0.0233(13) 0.0194(12) 0.0045(10) 0.0139(11) 0.0102(11)
C36 0.0241(12) 0.0209(12) 0.0185(11) 0.0078(9) 0.0075(9) 0.0049(10)
C37 0.0259(12) 0.0186(12) 0.0197(12) 0.0042(9) 0.0071(10) 0.0056(10)
C38 0.0210(12) 0.0285(13) 0.0224(12) 0.0073(10) 0.0050(10) 0.0048(10)
C39 0.0256(13) 0.0235(13) 0.0261(13) 0.0123(10) 0.0116(10) 0.0090(10)
C40 0.0289(13) 0.0175(12) 0.0228(12) 0.0054(10) 0.0120(10) 0.0051(10)
C41 0.0234(12) 0.0194(12) 0.0226(12) 0.0068(10) 0.0074(10) 0.0011(10)
C42 0.0330(15) 0.0200(13) 0.0426(16) -0.0006(12) 0.0060(12) -0.0005(11)
N1 0.0157(9) 0.0263(11) 0.0187(10) 0.0034(8) 0.0018(8) 0.0091(8)
O1 0.0300(9) 0.0180(8) 0.0185(8) 0.0031(7) 0.0136(7) 0.0070(7)
O2 0.0263(9) 0.0191(9) 0.0338(10) 0.0019(7) 0.0041(8) 0.0019(7)
F1 0.0273(8) 0.0312(8) 0.0430(9) 0.0125(7) 0.0116(7) 0.0138(6)
P1 0.0158(3) 0.0180(3) 0.0141(3) 0.0031(2) 0.0058(2) 0.0057(2)
Pd1 0.01609(9) 0.01723(10) 0.01697(10) 0.00329(7) 0.00428(7) 0.00423(7)

loop_
_atom_type_symbol
_atom_type_description
_atom_type_scat_dispersion_real
_atom_type_scat_dispersion_imag
_atom_type_scat_source
C C 0.0033 0.0016 'International Tables Vol C Tables 4.2.6.8 and 6.1.1.4'
H H 0.0000 0.0000 'International Tables Vol C Tables 4.2.6.8 and 6.1.1.4'
N N 0.0061 0.0033 'International Tables Vol C Tables 4.2.6.8 and 6.1.1.4'
O O 0.0106 0.0060 'International Tables Vol C Tables 4.2.6.8 and 6.1.1.4'
F F 0.0171 0.0103 'International Tables Vol C Tables 4.2.6.8 and 6.1.1.4'
P P 0.1023 0.0942 'International Tables Vol C Tables 4.2.6.8 and 6.1.1.4'
Pd Pd -0.9988 1.0072 'International Tables Vol C Tables 4.2.6.8 and 6.1.1.4'

loop_
_geom_angle_atom_site_label_1
_geom_angle_atom_site_label_2
_geom_angle_atom_site_label_3
_geom_angle
C6 C1 C2 103.76(19)
C6 C1 Pd1 113.34(15)
C2 C1 Pd1 120.28(16)
C6 C1 H1 106.2
C2 C1 H1 106.2
Pd1 C1 H1 106.2
C7 C2 C3 113.1(2)
C7 C2 C1 117.7(2)
C3 C2 C1 101.22(19)
C7 C2 H2 108.1
C3 C2 H2 108.1
C1 C2 H2 108.1
C4 C3 C8 101.7(2)
C4 C3 C2 109.8(2)
C8 C3 C2 101.26(19)
C4 C3 H3 114.2
C8 C3 H3 114.2
C2 C3 H3 114.2
C3 C4 C5 103.9(2)
C3 C4 H4A 111.0
C5 C4 H4A 111.0
C3 C4 H4B 111.0
C5 C4 H4B 111.0
H4A C4 H4B 109.0
C6 C5 C4 102.2(2)
C6 C5 H5A 111.3
C4 C5 H5A 111.3
C6 C5 H5B 111.3
C4 C5 H5B 111.3
H5A C5 H5B 109.2
C5 C6 C8 99.7(2)
C5 C6 C1 106.6(2)
C8 C6 C1 103.62(19)
C5 C6 H6 115.1
C8 C6 H6 115.1
C1 C6 H6 115.1
C2 C7 H7A 109.5
C2 C7 H7B 109.5
H7A C7 H7B 109.5
C2 C7 H7C 109.5
H7A C7 H7C 109.5
H7B C7 H7C 109.5
C6 C8 C3 94.2(2)
C6 C8 H8A 112.9
C3 C8 H8A 112.9
C6 C8 H8B 112.9
C3 C8 H8B 112.9
H8A C8 H8B 110.3
C17 C9 C10 108.15(18)
C17 C9 C16 108.36(19)
C10 C9 C16 107.82(18)
C17 C9 P1 109.88(15)
C10 C9 P1 117.04(16)
C16 C9 P1 105.27(15)
C11 C10 C9 110.17(19)
C11 C10 H10A 109.6
C9 C10 H10A 109.6
C11 C10 H10B 109.6
C9 C10 H10B 109.6
H10A C10 H10B 108.1
C12 C11 C18 109.5(2)
C12 C11 C10 110.8(2)
C18 C11 C10 108.98(19)
C12 C11 H11 109.2
C18 C11 H11 109.2
C10 C11 H11 109.2
C13 C12 C11 108.92(19)
C13 C12 H12A 109.9
C11 C12 H12A 109.9
C13 C12 H12B 109.9
C11 C12 H12B 109.9
H12A C12 H12B 108.3
C14 C13 C12 110.3(2)
C14 C13 C17 109.4(2)
C12 C13 C17 108.9(2)
C14 C13 H13 109.4
C12 C13 H13 109.4
C17 C13 H13 109.4
C13 C14 C15 109.3(2)
C13 C14 H14A 109.8
C15 C14 H14A 109.8
C13 C14 H14B 109.8
C15 C14 H14B 109.8
H14A C14 H14B 108.3
C18 C15 C14 109.4(2)
C18 C15 C16 110.2(2)
C14 C15 C16 109.5(2)
C18 C15 H15 109.2
C14 C15 H15 109.2
C16 C15 H15 109.2
C15 C16 C9 110.16(19)
C15 C16 H16A 109.6
C9 C16 H16A 109.6
C15 C16 H16B 109.6
C9 C16 H16B 109.6
H16A C16 H16B 108.1
C13 C17 C9 111.28(19)
C13 C17 H17A 109.4
C9 C17 H17A 109.4
C13 C17 H17B 109.4
C9 C17 H17B 109.4
H17A C17 H17B 108.0
C15 C18 C11 109.3(2)
C15 C18 H18A 109.8
C11 C18 H18A 109.8
C15 C18 H18B 109.8
C11 C18 H18B 109.8
H18A C18 H18B 108.3
C27 C19 C26 108.29(19)
C27 C19 C20 109.3(2)
C26 C19 C20 107.13(19)
C27 C19 P1 117.24(16)
C26 C19 P1 107.90(16)
C20 C19 P1 106.55(15)
C21 C20 C19 110.07(19)
C21 C20 H20A 109.6
C19 C20 H20A 109.6
C21 C20 H20B 109.6
C19 C20 H20B 109.6
H20A C20 H20B 108.2
C28 C21 C22 109.8(2)
C28 C21 C20 110.7(2)
C22 C21 C20 108.8(2)
C28 C21 H21 109.2
C22 C21 H21 109.2
C20 C21 H21 109.2
C21 C22 C23 109.2(2)
C21 C22 H22A 109.8
C23 C22 H22A 109.8
C21 C22 H22B 109.8
C23 C22 H22B 109.8
H22A C22 H22B 108.3
C24 C23 C22 109.7(2)
C24 C23 C27 109.6(2)
C22 C23 C27 109.7(2)
C24 C23 H23 109.3
C22 C23 H23 109.3
C27 C23 H23 109.3
C23 C24 C25 109.7(2)
C23 C24 H24A 109.7
C25 C24 H24A 109.7
C23 C24 H24B 109.7
C25 C24 H24B 109.7
H24A C24 H24B 108.2
C28 C25 C24 109.1(2)
C28 C25 C26 109.3(2)
C24 C25 C26 110.1(2)
C28 C25 H25 109.4
C24 C25 H25 109.4
C26 C25 H25 109.4
C25 C26 C19 110.9(2)
C25 C26 H26A 109.5
C19 C26 H26A 109.5
C25 C26 H26B 109.5
C19 C26 H26B 109.5
H26A C26 H26B 108.0
C23 C27 C19 109.9(2)
C23 C27 H27A 109.7
C19 C27 H27A 109.7
C23 C27 H27B 109.7
C19 C27 H27B 109.7
H27A C27 H27B 108.2
C25 C28 C21 109.1(2)
C25 C28 H28A 109.9
C21 C28 H28A 109.9
C25 C28 H28B 109.9
C21 C28 H28B 109.9
H28A C28 H28B 108.3
C30 C29 C34 116.9(2)
C30 C29 P1 123.95(17)
C34 C29 P1 119.07(17)
C31 C30 C29 122.1(2)
C31 C30 H30 118.9
C29 C30 H30 118.9
C30 C31 C32 119.1(2)
C30 C31 H31 120.4
C32 C31 H31 120.4
C33 C32 C31 120.2(2)
C33 C32 H32 119.9
C31 C32 H32 119.9
C32 C33 C34 120.3(2)
C32 C33 H33 119.8
C34 C33 H33 119.8
O1 C34 C33 121.9(2)
O1 C34 C29 116.9(2)
C33 C34 C29 121.1(2)
O1 C35 H35A 109.5
O1 C35 H35B 109.5
H35A C35 H35B 109.5
O1 C35 H35C 109.5
H35A C35 H35C 109.5
H35B C35 H35C 109.5
N1 C36 C37 124.2(2)
N1 C36 C41 119.7(2)
C37 C36 C41 116.1(2)
C38 C37 C36 122.5(2)
C38 C37 H37 118.8
C36 C37 H37 118.8
C39 C38 C37 118.4(2)
C39 C38 H38 120.8
C37 C38 H38 120.8
F1 C39 C38 119.8(2)
F1 C39 C40 118.0(2)
C38 C39 C40 122.2(2)
C41 C40 C39 118.9(2)
C41 C40 H40 120.6
C39 C40 H40 120.6
C40 C41 O2 124.0(2)
C40 C41 C36 121.9(2)
O2 C41 C36 114.1(2)
O2 C42 H42A 109.5
O2 C42 H42B 109.5
H42A C42 H42B 109.5
O2 C42 H42C 109.5
H42A C42 H42C 109.5
H42B C42 H42C 109.5
C36 N1 Pd1 124.18(16)
C36 N1 H1A 117.9
Pd1 N1 H1A 117.9
C34 O1 C35 117.20(18)
C34 O1 Pd1 120.25(13)
C35 O1 Pd1 122.54(14)
C41 O2 C42 116.8(2)
C29 P1 C19 106.90(10)
C29 P1 C9 102.26(10)
C19 P1 C9 112.87(10)
C29 P1 Pd1 102.46(7)
C19 P1 Pd1 117.53(8)
C9 P1 Pd1 112.82(7)
N1 Pd1 C1 91.19(9)
N1 Pd1 O1 88.46(7)
C1 Pd1 O1 172.65(8)
N1 Pd1 P1 169.07(6)
C1 Pd1 P1 99.69(7)
O1 Pd1 P1 80.62(4)

loop_
_geom_bond_atom_site_label_1
_geom_bond_atom_site_label_2
_geom_bond_distance
C1 C6 1.554(3)
C1 C2 1.561(3)
C1 Pd1 2.058(2)
C1 H1 1.0000
C2 C7 1.529(4)
C2 C3 1.546(3)
C2 H2 1.0000
C3 C4 1.525(4)
C3 C8 1.536(3)
C3 H3 1.0000
C4 C5 1.552(4)
C4 H4A 0.9900
C4 H4B 0.9900
C5 C6 1.534(4)
C5 H5A 0.9900
C5 H5B 0.9900
C6 C8 1.535(4)
C6 H6 1.0000
C7 H7A 0.9800
C7 H7B 0.9800
C7 H7C 0.9800
C8 H8A 0.9900
C8 H8B 0.9900
C9 C17 1.539(3)
C9 C10 1.546(3)
C9 C16 1.552(3)
C9 P1 1.888(2)
C10 C11 1.542(3)
C10 H10A 0.9900
C10 H10B 0.9900
C11 C12 1.527(3)
C11 C18 1.530(3)
C11 H11 1.0000
C12 C13 1.527(4)
C12 H12A 0.9900
C12 H12B 0.9900
C13 C14 1.527(3)
C13 C17 1.536(3)
C13 H13 1.0000
C14 C15 1.529(4)
C14 H14A 0.9900
C14 H14B 0.9900
C15 C18 1.528(4)
C15 C16 1.534(3)
C15 H15 1.0000
C16 H16A 0.9900
C16 H16B 0.9900
C17 H17A 0.9900
C17 H17B 0.9900
C18 H18A 0.9900
C18 H18B 0.9900
C19 C27 1.547(3)
C19 C26 1.548(3)
C19 C20 1.550(3)
C19 P1 1.885(2)
C20 C21 1.545(3)
C20 H20A 0.9900
C20 H20B 0.9900
C21 C28 1.530(4)
C21 C22 1.532(4)
C21 H21 1.0000
C22 C23 1.532(4)
C22 H22A 0.9900
C22 H22B 0.9900
C23 C24 1.520(4)
C23 C27 1.546(3)
C23 H23 1.0000
C24 C25 1.527(4)
C24 H24A 0.9900
C24 H24B 0.9900
C25 C28 1.521(4)
C25 C26 1.541(3)
C25 H25 1.0000
C26 H26A 0.9900
C26 H26B 0.9900
C27 H27A 0.9900
C27 H27B 0.9900
C28 H28A 0.9900
C28 H28B 0.9900
C29 C30 1.394(3)
C29 C34 1.405(3)
C29 P1 1.851(2)
C30 C31 1.386(4)
C30 H30 0.9500
C31 C32 1.386(4)
C31 H31 0.9500
C32 C33 1.373(4)
C32 H32 0.9500
C33 C34 1.381(3)
C33 H33 0.9500
C34 O1 1.376(3)
C35 O1 1.441(3)
C35 H35A 0.9800
C35 H35B 0.9800
C35 H35C 0.9800
C36 N1 1.358(3)
C36 C37 1.404(3)
C36 C41 1.425(3)
C37 C38 1.390(3)
C37 H37 0.9500
C38 C39 1.373(4)
C38 H38 0.9500
C39 F1 1.370(3)
C39 C40 1.382(4)
C40 C41 1.377(3)
C40 H40 0.9500
C41 O2 1.380(3)
C42 O2 1.426(3)
C42 H42A 0.9800
C42 H42B 0.9800
C42 H42C 0.9800
N1 Pd1 2.0479(19)
N1 H1A 0.8800
O1 Pd1 2.2829(16)
P1 Pd1 2.2954(6)
